data_4500896
loop_
_publ_author_name
'Croitor, Lilia'
'Coropceanu, Eduard B.'
'Siminel, Anatolii V.'
'Kravtsov, Victor Ch.'
'Fonari, Marina S.'

_publ_section_title
;
 Polymeric Zn(II) and Cd(II) Sulfates with Bipyridine and Dioxime Ligands:
 Supramolecular Isomerism, Chirality, and Luminescence
;
_journal_issue 8
_journal_name_full 'Crystal Growth &amp; Design'
_journal_page_first 3536
_journal_paper_doi 10.1021/cg200465f
_journal_volume 11
_journal_year 2011
_chemical_formula_moiety 'C18 H22 N4 O6 S Zn'
_chemical_formula_sum 'C18 H22 N4 O6 S Zn'
_chemical_formula_weight 487.83
_chemical_name_common
; 
 (mu2-1,2-bis(4-pyridyl)-ethane)-
(1,2-cyclohexanedione dioxime)-(sulfato-zinc(II)) 
;
_chemical_name_systematic
; 
 (mu2-1,2-bis(4-pyridyl)-ethane)-
(1,2-cyclohexanedione dioxime)-(sulfato-zinc(II)) 
;
_space_group_IT_number 14
_symmetry_cell_setting monoclinic
_symmetry_space_group_name_Hall '-P 2yn'
_symmetry_space_group_name_H-M 'P 1 21/n 1'
_atom_sites_solution_hydrogens geom
_atom_sites_solution_primary direct
_atom_sites_solution_secondary difmap
_audit_creation_method SHELXL-97
_cell_angle_alpha 90.00
_cell_angle_beta 91.317(11)
_cell_angle_gamma 90.00
_cell_formula_units_Z 4
_cell_length_a 9.8002(8)
_cell_length_b 9.3425(9)
_cell_length_c 23.470(4)
_cell_measurement_reflns_used 1419
_cell_measurement_temperature 293(2)
_cell_measurement_theta_max 28.6702
_cell_measurement_theta_min 2.9912
_cell_volume 2148.3(5)
_computing_cell_refinement
;
CrysAlisPro, Agilent Technologies,
Version 1.171.34.46 (release 25-11-2010 CrysAlis171 .NET)
(compiled Nov 25 2010,17:55:46)
;
_computing_data_collection
;
CrysAlisPro, Agilent Technologies,
Version 1.171.34.46 (release 25-11-2010 CrysAlis171 .NET)
(compiled Nov 25 2010,17:55:46)
;
_computing_data_reduction
;
CrysAlisPro, Agilent Technologies,
Version 1.171.34.46 (release 25-11-2010 CrysAlis171 .NET)
(compiled Nov 25 2010,17:55:46)
;
_computing_structure_refinement 'SHELXL-97 (Sheldrick, 1997)'
_computing_structure_solution 'SHELXS-97 (Sheldrick, 1990)'
_diffrn_ambient_temperature 293(2)
_diffrn_measured_fraction_theta_full 0.996
_diffrn_measured_fraction_theta_max 0.996
_diffrn_radiation_monochromator graphite
_diffrn_radiation_source 'fine-focus sealed tube'
_diffrn_radiation_type MoK\a
_diffrn_radiation_wavelength 0.71073
_diffrn_reflns_av_R_equivalents 0.0000
_diffrn_reflns_av_sigmaI/netI 0.1687
_diffrn_reflns_limit_h_max 12
_diffrn_reflns_limit_h_min -12
_diffrn_reflns_limit_k_max 11
_diffrn_reflns_limit_k_min -11
_diffrn_reflns_limit_l_max 28
_diffrn_reflns_limit_l_min -28
_diffrn_reflns_number 5641
_diffrn_reflns_theta_full 26.00
_diffrn_reflns_theta_max 26.00
_diffrn_reflns_theta_min 3.01
_exptl_absorpt_coefficient_mu 1.282
_exptl_absorpt_correction_T_max 1.00000
_exptl_absorpt_correction_T_min 0.79355
_exptl_absorpt_correction_type multi-scan
_exptl_absorpt_process_details
;
CrysAlisPro, Agilent Technologies,
Version 1.171.34.46 (release 25-11-2010 CrysAlis171 .NET)
(compiled Nov 25 2010,17:55:46)
Empirical absorption correction using spherical harmonics,
 implemented in SCALE3 ABSPACK scaling algorithm.
;
_exptl_crystal_colour yellow
_exptl_crystal_density_diffrn 1.508
_exptl_crystal_density_method 'not measured'
_exptl_crystal_description prism
_exptl_crystal_F_000 1008
_exptl_crystal_size_max 0.4
_exptl_crystal_size_mid 0.15
_exptl_crystal_size_min 0.05
_refine_diff_density_max 0.849
_refine_diff_density_min -1.486
_refine_diff_density_rms 0.132
_refine_ls_extinction_method none
_refine_ls_goodness_of_fit_ref 0.972
_refine_ls_hydrogen_treatment constr
_refine_ls_matrix_type full
_refine_ls_number_parameters 290
_refine_ls_number_reflns 5772
_refine_ls_number_restraints 0
_refine_ls_restrained_S_all 0.972
_refine_ls_R_factor_all 0.1237
_refine_ls_R_factor_gt 0.0769
_refine_ls_shift/su_max 0.004
_refine_ls_shift/su_mean 0.000
_refine_ls_structure_factor_coef Fsqd
_refine_ls_weighting_details 'calc w=1/[\s^2^(Fo^2^)+(0.0813P)^2^+0.0000P] where P=(Fo^2^+2Fc^2^)/3'
_refine_ls_weighting_scheme calc
_refine_ls_wR_factor_gt 0.1692
_refine_ls_wR_factor_ref 0.1832
_reflns_number_gt 3442
_reflns_number_total 5772
_reflns_threshold_expression >2sigma(I)
_cod_data_source_file cg200465f_si_001.cif
_cod_data_source_block cl_379_zn6_twin1_hklf5
_cod_original_sg_symbol_H-M P21/n
_cod_database_code 4500896

loop_
_symmetry_equiv_pos_as_xyz
'x, y, z'
'-x+1/2, y+1/2, -z+1/2'
'-x, -y, -z'
'x-1/2, -y-1/2, z-1/2'

loop_
_atom_site_label
_atom_site_type_symbol
_atom_site_fract_x
_atom_site_fract_y
_atom_site_fract_z
_atom_site_U_iso_or_equiv
_atom_site_adp_type
_atom_site_occupancy
_atom_site_symmetry_multiplicity
_atom_site_calc_flag
_atom_site_refinement_flags
_atom_site_disorder_assembly
_atom_site_disorder_group
Zn1 Zn 1.23545(10) 0.51208(8) 0.18366(4) 0.0235(3) Uani 1 1 d . . .
S1 S 1.0716(2) 0.7477(2) 0.26557(10) 0.0254(5) Uani 1 1 d . . .
O1 O 1.3934(8) 0.3340(8) 0.0805(3) 0.069(3) Uani 1 1 d . . .
H1 H 1.4196 0.2922 0.1095 0.104 Uiso 1 1 calc R . .
O2 O 1.0218(8) 0.7408(6) 0.1196(3) 0.054(2) Uani 1 1 d . . .
H2 H 1.0000 0.7460 0.1530 0.080 Uiso 1 1 calc R . .
O3 O 1.1597(6) 0.6266(5) 0.2504(2) 0.0284(16) Uani 1 1 d . . .
O4 O 0.9554(5) 0.7517(6) 0.2241(3) 0.0325(15) Uani 1 1 d . . .
O5 O 1.0227(6) 0.7264(5) 0.3235(3) 0.0288(15) Uani 1 1 d . . .
O6 O 1.1498(6) 0.8826(5) 0.2630(3) 0.0292(15) Uani 1 1 d . . .
N1 N 1.3034(7) 0.4360(7) 0.0943(3) 0.0263(18) Uani 1 1 d . . .
N2 N 1.1157(7) 0.6381(7) 0.1139(3) 0.0257(18) Uani 1 1 d . . .
N3 N 1.0783(7) 0.3544(6) 0.1785(3) 0.0186(16) Uani 1 1 d . . .
N4 N 0.4023(7) -0.3439(6) 0.1728(3) 0.0264(19) Uani 1 1 d . . .
C1 C 1.2548(9) 0.5093(10) 0.0509(3) 0.036(2) Uani 1 1 d . B .
C2 C 1.1584(10) 0.6206(11) 0.0628(4) 0.042(3) Uani 1 1 d . B .
C3 C 1.1053(15) 0.7169(12) 0.0163(5) 0.068(4) Uani 1 1 d . . .
H3A H 1.0076 0.7272 0.0204 0.082 Uiso 0.50 1 calc PR A 1
H3B H 1.1459 0.8108 0.0216 0.082 Uiso 0.50 1 calc PR A 1
H3C H 1.0147 0.6862 0.0042 0.082 Uiso 0.50 1 calc PR A 2
H3D H 1.0990 0.8141 0.0305 0.082 Uiso 0.50 1 calc PR A 2
C4A C 1.131(4) 0.669(5) -0.0426(13) 0.077(15) Uani 0.50 1 d P B 1
H4A1 H 1.0640 0.5975 -0.0535 0.095 Uiso 0.50 1 calc PR B 1
H4A2 H 1.1196 0.7499 -0.0682 0.095 Uiso 0.50 1 calc PR B 1
C5A C 1.252(7) 0.616(3) -0.049(2) 0.083(14) Uani 0.50 1 d P B 1
H5A1 H 1.3178 0.6925 -0.0435 0.099 Uiso 0.50 1 calc PR B 1
H5A2 H 1.2584 0.5836 -0.0881 0.099 Uiso 0.50 1 calc PR B 1
C4B C 1.194(6) 0.713(5) -0.031(2) 0.077(15) Uani 0.50 1 d P B 2
H4B1 H 1.2792 0.7608 -0.0208 0.130 Uiso 0.50 1 calc PR B 2
H4B2 H 1.1525 0.7651 -0.0627 0.130 Uiso 0.50 1 calc PR B 2
C5B C 1.228(6) 0.551(3) -0.0518(15) 0.068(16) Uani 0.50 1 d P B 2
H5B1 H 1.1441 0.5000 -0.0612 0.082 Uiso 0.50 1 calc PR B 2
H5B2 H 1.2843 0.5525 -0.0852 0.082 Uiso 0.50 1 calc PR B 2
C6 C 1.2958(15) 0.4847(17) -0.0075(4) 0.095(5) Uani 1 1 d . . .
H6A H 1.2539 0.3971 -0.0215 0.114 Uiso 0.50 1 calc PR B 1
H6B H 1.3940 0.4725 -0.0081 0.114 Uiso 0.50 1 calc PR B 1
H6C H 1.3912 0.5113 -0.0096 0.114 Uiso 0.50 1 calc PR B 2
H6D H 1.2907 0.3824 -0.0143 0.114 Uiso 0.50 1 calc PR B 2
C7 C 1.1000(10) 0.2236(10) 0.1632(4) 0.038(3) Uani 1 1 d . . .
H7 H 1.1856 0.2003 0.1497 0.046 Uiso 1 1 calc R . .
C8 C 1.0015(9) 0.1146(9) 0.1659(4) 0.033(3) Uani 1 1 d . . .
H8 H 1.0228 0.0219 0.1548 0.040 Uiso 1 1 calc R . .
C9 C 0.8771(8) 0.1451(8) 0.1844(4) 0.0224(19) Uani 1 1 d . . .
C10 C 0.8444(8) 0.2834(8) 0.1965(4) 0.029(2) Uani 1 1 d . . .
H10 H 0.7556 0.3083 0.2055 0.035 Uiso 1 1 calc R . .
C11 C 0.9493(8) 0.3888(8) 0.1953(4) 0.026(2) Uani 1 1 d . . .
H11 H 0.9300 0.4824 0.2059 0.032 Uiso 1 1 calc R . .
C12 C 0.7684(8) 0.0274(8) 0.1895(4) 0.032(2) Uani 1 1 d . . .
H12A H 0.6893 0.0688 0.2073 0.038 Uiso 1 1 calc R . .
H12B H 0.8043 -0.0459 0.2149 0.038 Uiso 1 1 calc R . .
C13 C 0.7197(10) -0.0461(8) 0.1333(4) 0.045(3) Uani 1 1 d . . .
H13A H 0.6861 0.0258 0.1067 0.054 Uiso 1 1 calc R . .
H13B H 0.7961 -0.0946 0.1162 0.054 Uiso 1 1 calc R . .
C14 C 0.6082(10) -0.1527(9) 0.1445(4) 0.035(2) Uani 1 1 d . . .
C15 C 0.6328(9) -0.2926(9) 0.1560(4) 0.042(3) Uani 1 1 d . . .
H15 H 0.7221 -0.3259 0.1550 0.050 Uiso 1 1 calc R . .
C16 C 0.5327(9) -0.3855(9) 0.1690(4) 0.034(3) Uani 1 1 d . . .
H16 H 0.5548 -0.4811 0.1754 0.041 Uiso 1 1 calc R . .
C17 C 0.3768(9) -0.2037(8) 0.1651(4) 0.032(3) Uani 1 1 d . . .
H17 H 0.2874 -0.1722 0.1688 0.039 Uiso 1 1 calc R . .
C18 C 0.4732(9) -0.1054(8) 0.1522(4) 0.034(3) Uani 1 1 d . . .
H18 H 0.4507 -0.0091 0.1485 0.041 Uiso 1 1 calc R . .

loop_
_atom_site_aniso_label
_atom_site_aniso_U_11
_atom_site_aniso_U_22
_atom_site_aniso_U_33
_atom_site_aniso_U_23
_atom_site_aniso_U_13
_atom_site_aniso_U_12
Zn1 0.0207(5) 0.0151(4) 0.0348(5) -0.0010(5) 0.0032(5) -0.0050(5)
S1 0.0188(12) 0.0193(10) 0.0383(15) -0.0060(11) 0.0028(11) -0.0046(10)
O1 0.061(5) 0.094(6) 0.054(5) -0.001(4) 0.005(5) 0.056(5)
O2 0.068(5) 0.046(4) 0.046(5) 0.013(4) -0.005(4) 0.024(4)
O3 0.024(3) 0.024(3) 0.037(4) -0.004(3) 0.003(3) 0.013(3)
O4 0.020(3) 0.034(3) 0.044(4) 0.007(3) 0.002(3) 0.016(3)
O5 0.029(3) 0.024(3) 0.034(4) -0.009(3) 0.012(3) -0.010(3)
O6 0.029(4) 0.022(3) 0.037(4) -0.008(3) 0.010(3) 0.004(3)
N1 0.021(4) 0.025(3) 0.032(5) 0.002(3) 0.008(4) 0.000(3)
N2 0.019(4) 0.022(4) 0.036(5) 0.003(4) 0.002(4) -0.004(4)
N3 0.019(4) 0.018(3) 0.018(4) -0.006(3) 0.010(4) -0.002(3)
N4 0.024(4) 0.015(3) 0.041(5) 0.003(3) -0.007(4) 0.003(3)
C1 0.026(5) 0.051(5) 0.030(5) 0.001(5) 0.002(5) -0.003(6)
C2 0.040(6) 0.045(6) 0.041(7) 0.002(5) -0.011(6) -0.017(5)
C3 0.094(10) 0.067(8) 0.044(8) 0.023(6) 0.015(9) 0.006(8)
C4A 0.09(2) 0.10(2) 0.048(11) 0.038(13) 0.011(16) 0.004(17)
C5A 0.12(3) 0.05(2) 0.08(2) 0.03(3) 0.04(3) 0.00(3)
C4B 0.09(2) 0.10(2) 0.048(11) 0.038(13) 0.011(16) 0.004(17)
C5B 0.14(5) 0.044(18) 0.018(12) 0.012(15) 0.02(2) 0.06(3)
C6 0.108(11) 0.144(12) 0.035(7) -0.001(8) 0.012(8) 0.043(11)
C7 0.022(5) 0.047(6) 0.046(7) 0.005(5) 0.008(5) -0.013(5)
C8 0.033(6) 0.020(4) 0.047(7) -0.009(4) -0.002(5) 0.005(4)
C9 0.009(4) 0.022(4) 0.036(5) 0.009(4) 0.003(4) 0.000(4)
C10 0.014(5) 0.033(5) 0.041(7) 0.000(4) 0.013(5) -0.005(4)
C11 0.024(5) 0.023(4) 0.033(6) -0.008(4) 0.007(5) -0.007(4)
C12 0.017(5) 0.029(4) 0.048(6) 0.008(4) 0.011(5) 0.001(4)
C13 0.042(6) 0.036(5) 0.057(7) -0.003(4) 0.013(6) -0.026(5)
C14 0.039(6) 0.035(5) 0.032(6) -0.004(4) 0.014(5) -0.015(5)
C15 0.023(5) 0.034(5) 0.068(8) 0.006(5) -0.004(6) 0.008(5)
C16 0.017(5) 0.027(5) 0.057(8) 0.018(5) -0.011(5) -0.007(4)
C17 0.014(5) 0.013(4) 0.070(8) -0.003(4) 0.010(5) 0.000(4)
C18 0.028(6) 0.011(4) 0.062(8) 0.012(4) 0.004(5) -0.008(4)

loop_
_atom_type_symbol
_atom_type_description
_atom_type_scat_dispersion_real
_atom_type_scat_dispersion_imag
_atom_type_scat_source
C C 0.0033 0.0016 'International Tables Vol C Tables 4.2.6.8 and 6.1.1.4'
H H 0.0000 0.0000 'International Tables Vol C Tables 4.2.6.8 and 6.1.1.4'
N N 0.0061 0.0033 'International Tables Vol C Tables 4.2.6.8 and 6.1.1.4'
O O 0.0106 0.0060 'International Tables Vol C Tables 4.2.6.8 and 6.1.1.4'
S S 0.1246 0.1234 'International Tables Vol C Tables 4.2.6.8 and 6.1.1.4'
Zn Zn 0.2839 1.4301 'International Tables Vol C Tables 4.2.6.8 and 6.1.1.4'

loop_
_geom_angle_atom_site_label_1
_geom_angle_atom_site_label_2
_geom_angle_atom_site_label_3
_geom_angle
_geom_angle_site_symmetry_1
_geom_angle_site_symmetry_3
O3 Zn1 O6 92.5(2) . 2_745
O3 Zn1 N3 97.5(2) . .
O6 Zn1 N3 90.7(2) 2_745 .
O3 Zn1 N4 93.1(2) . 1_665
O6 Zn1 N4 92.0(2) 2_745 1_665
N3 Zn1 N4 169.0(2) . 1_665
O3 Zn1 N2 95.1(2) . .
O6 Zn1 N2 172.3(3) 2_745 .
N3 Zn1 N2 87.6(2) . .
N4 Zn1 N2 88.4(2) 1_665 .
O3 Zn1 N1 164.7(2) . .
O6 Zn1 N1 101.9(2) 2_745 .
N3 Zn1 N1 87.7(2) . .
N4 Zn1 N1 81.3(2) 1_665 .
N2 Zn1 N1 70.6(3) . .
O5 S1 O3 109.0(3) . .
O5 S1 O6 109.6(3) . .
O3 S1 O6 109.8(3) . .
O5 S1 O4 110.5(4) . .
O3 S1 O4 107.9(3) . .
O6 S1 O4 110.0(3) . .
N1 O1 H1 109.5 . .
N2 O2 H2 109.5 . .
S1 O3 Zn1 144.2(4) . .
S1 O6 Zn1 138.9(4) . 2_755
C1 N1 O1 114.4(8) . .
C1 N1 Zn1 115.8(5) . .
O1 N1 Zn1 129.6(6) . .
C2 N2 O2 115.0(8) . .
C2 N2 Zn1 115.0(7) . .
O2 N2 Zn1 129.2(6) . .
C7 N3 C11 117.4(7) . .
C7 N3 Zn1 123.1(6) . .
C11 N3 Zn1 119.4(5) . .
C16 N4 C17 116.6(7) . .
C16 N4 Zn1 123.9(5) . 1_445
C17 N4 Zn1 119.3(6) . 1_445
N1 C1 C2 117.2(8) . .
N1 C1 C6 123.2(9) . .
C2 C1 C6 119.7(9) . .
N2 C2 C1 120.1(9) . .
N2 C2 C3 119.1(10) . .
C1 C2 C3 120.8(10) . .
C4B C3 C4A 31(2) . .
C4B C3 C2 110(2) . .
C4A C3 C2 115.8(19) . .
C4B C3 H3A 134.5 . .
C4A C3 H3A 108.3 . .
C2 C3 H3A 108.3 . .
C4B C3 H3B 82.4 . .
C4A C3 H3B 108.3 . .
C2 C3 H3B 108.3 . .
H3A C3 H3B 107.4 . .
C4B C3 H3C 109.6 . .
C4A C3 H3C 79.3 . .
C2 C3 H3C 109.6 . .
H3A C3 H3C 32.7 . .
H3B C3 H3C 132.4 . .
C4B C3 H3D 109.6 . .
C4A C3 H3D 128.1 . .
C2 C3 H3D 109.6 . .
H3A C3 H3D 78.5 . .
H3B C3 H3D 30.4 . .
H3C C3 H3D 108.2 . .
C5A C4A C3 114(3) . .
C5A C4A H4A1 108.8 . .
C3 C4A H4A1 108.8 . .
C5A C4A H4A2 108.8 . .
C3 C4A H4A2 108.8 . .
H4A1 C4A H4A2 107.7 . .
C4A C5A C6 117(4) . .
C4A C5A H5A1 108.1 . .
C6 C5A H5A1 108.1 . .
C4A C5A H5A2 108.1 . .
C6 C5A H5A2 108.1 . .
H5A1 C5A H5A2 107.3 . .
C3 C4B C5B 113(3) . .
C3 C4B H4B1 109.1 . .
C5B C4B H4B1 109.0 . .
C3 C4B H4B2 109.1 . .
C5B C4B H4B2 109.0 . .
H4B1 C4B H4B2 107.8 . .
C6 C5B C4B 107(3) . .
C6 C5B H5B1 110.3 . .
C4B C5B H5B1 110.3 . .
C6 C5B H5B2 110.3 . .
C4B C5B H5B2 110.3 . .
H5B1 C5B H5B2 108.6 . .
C5B C6 C1 120(2) . .
C5B C6 C5A 24(3) . .
C1 C6 C5A 111.8(19) . .
C5B C6 H6A 85.8 . .
C1 C6 H6A 109.3 . .
C5A C6 H6A 109.3 . .
C5B C6 H6B 120.4 . .
C1 C6 H6B 109.3 . .
C5A C6 H6B 109.3 . .
H6A C6 H6B 107.9 . .
C5B C6 H6C 107.2 . .
C1 C6 H6C 107.2 . .
C5A C6 H6C 91.0 . .
H6A C6 H6C 126.8 . .
H6B C6 H6C 21.7 . .
C5B C6 H6D 107.3 . .
C1 C6 H6D 107.2 . .
C5A C6 H6D 129.4 . .
H6A C6 H6D 24.9 . .
H6B C6 H6D 85.9 . .
H6C C6 H6D 106.9 . .
N3 C7 C8 123.7(9) . .
N3 C7 H7 118.2 . .
C8 C7 H7 118.2 . .
C9 C8 C7 119.6(8) . .
C9 C8 H8 120.2 . .
C7 C8 H8 120.2 . .
C8 C9 C10 119.4(7) . .
C8 C9 C12 120.9(7) . .
C10 C9 C12 119.6(7) . .
C9 C10 C11 118.5(7) . .
C9 C10 H10 120.7 . .
C11 C10 H10 120.7 . .
N3 C11 C10 120.9(7) . .
N3 C11 H11 119.5 . .
C10 C11 H11 119.5 . .
C9 C12 C13 116.8(7) . .
C9 C12 H12A 108.1 . .
C13 C12 H12A 108.1 . .
C9 C12 H12B 108.1 . .
C13 C12 H12B 108.1 . .
H12A C12 H12B 107.3 . .
C14 C13 C12 110.8(7) . .
C14 C13 H13A 109.5 . .
C12 C13 H13A 109.5 . .
C14 C13 H13B 109.5 . .
C12 C13 H13B 109.5 . .
H13A C13 H13B 108.1 . .
C15 C14 C18 116.0(8) . .
C15 C14 C13 123.1(9) . .
C18 C14 C13 120.1(8) . .
C16 C15 C14 122.6(9) . .
C16 C15 H15 118.7 . .
C14 C15 H15 118.7 . .
N4 C16 C15 121.8(8) . .
N4 C16 H16 119.1 . .
C15 C16 H16 119.1 . .
N4 C17 C18 124.1(8) . .
N4 C17 H17 117.9 . .
C18 C17 H17 117.9 . .
C17 C18 C14 118.5(8) . .
C17 C18 H18 120.8 . .
C14 C18 H18 120.8 . .

loop_
_geom_bond_atom_site_label_1
_geom_bond_atom_site_label_2
_geom_bond_distance
_geom_bond_site_symmetry_2
Zn1 O3 2.050(5) .
Zn1 O6 2.057(6) 2_745
Zn1 N3 2.133(6) .
Zn1 N4 2.137(7) 1_665
Zn1 N2 2.315(7) .
Zn1 N1 2.326(7) .
S1 O5 1.466(6) .
S1 O3 1.472(5) .
S1 O6 1.477(6) .
S1 O4 1.481(6) .
O1 N1 1.343(8) .
O1 H1 0.8200 .
O2 N2 1.338(9) .
O2 H2 0.8200 .
O6 Zn1 2.057(6) 2_755
N1 C1 1.308(10) .
N2 C2 1.289(12) .
N3 C7 1.293(10) .
N3 C11 1.371(10) .
N4 C16 1.341(10) .
N4 C17 1.344(9) .
N4 Zn1 2.137(7) 1_445
C1 C2 1.436(13) .
C1 C6 1.455(12) .
C2 C3 1.499(14) .
C3 C4B 1.43(6) .
C3 C4A 1.48(4) .
C3 H3A 0.9700 .
C3 H3B 0.9700 .
C3 H3C 0.9700 .
C3 H3D 0.9700 .
C4A C5A 1.29(7) .
C4A H4A1 0.9700 .
C4A H4A2 0.9700 .
C5A C6 1.62(4) .
C5A H5A1 0.9700 .
C5A H5A2 0.9700 .
C4B C5B 1.63(6) .
C4B H4B1 0.9700 .
C4B H4B2 0.9700 .
C5B C6 1.37(4) .
C5B H5B1 0.9700 .
C5B H5B2 0.9700 .
C6 H6A 0.9700 .
C6 H6B 0.9700 .
C6 H6C 0.9700 .
C6 H6D 0.9700 .
C7 C8 1.405(11) .
C7 H7 0.9300 .
C8 C9 1.334(11) .
C8 H8 0.9300 .
C9 C10 1.363(10) .
C9 C12 1.538(10) .
C10 C11 1.425(10) .
C10 H10 0.9300 .
C11 H11 0.9300 .
C12 C13 1.552(11) .
C12 H12A 0.9700 .
C12 H12B 0.9700 .
C13 C14 1.506(11) .
C13 H13A 0.9700 .
C13 H13B 0.9700 .
C14 C15 1.355(12) .
C14 C18 1.411(12) .
C15 C16 1.349(11) .
C15 H15 0.9300 .
C16 H16 0.9300 .
C17 C18 1.357(11) .
C17 H17 0.9300 .
C18 H18 0.9300 .

loop_
_geom_hbond_atom_site_label_D
_geom_hbond_atom_site_label_H
_geom_hbond_atom_site_label_A
_geom_hbond_distance_DH
_geom_hbond_distance_HA
_geom_hbond_distance_DA
_geom_hbond_angle_DHA
_geom_hbond_site_symmetry_A
O1 H1 O5 0.82 1.77 2.584(9) 171.8 2_745
O2 H2 O4 0.82 1.74 2.555(10) 178.3 .
